data_2312874
loop_
_publ_author_name
'van der Lee, Arie'
'Stroia, Ioan'
'Huang, Li Bo'
'Licsandru, Erol'
'Kocsis, Istvan'
'Deleanu, Mihail'
'H&#xfc;bschle, Christian'
'Barboiu, Mihail'
'P&#xe9;rez, Olivier'

_publ_section_title
;
 Deciphering unusually large modulations in two related organic hydroxy
 channel structures.
;
_journal_issue 'Pt 4'
_journal_name_full 'Acta crystallographica Section B, Structural science, crystal engineering and materials'
_journal_page_first 375
_journal_page_last 390
_journal_paper_doi 10.1107/S2052520626004932
_journal_volume 82
_journal_year 2026
_chemical_formula_sum 'C12 H26 N2 O3'
_chemical_formula_weight 246.4
_space_group_crystal_system triclinic
_space_group_IT_number 2
_space_group_name_Hall '-P 1'
_space_group_name_H-M_alt 'P -1'
_space_group_ssg_name P-1(\a\b\g)0
_cell_angle_alpha 89.802(8)
_cell_angle_beta 88.106(7)
_cell_angle_gamma 71.190(9)
_cell_formula_units_Z 2
_cell_length_a 4.6380(4)
_cell_length_b 6.0367(7)
_cell_length_c 25.779(2)
_cell_measurement_temperature 100
_cell_modulation_dimension 1
_cell_volume 682.83(12)
_computing_cell_refinement 'CrysAlisPro (Rigaku, 2020)'
_computing_data_collection 'Local XRD1(Elettra synchrotron) software, 2017'
_computing_data_reduction 'CrysAlisPro (Rigaku, 2020)'
_computing_molecular_graphics 'Mercury (Macrae et al., 2020), MoleCootQt (Hubschle et al., 2011)'
_computing_publication_material 'JANA2020 (Petricek et al., 2023)'
_computing_structure_refinement 'JANA2020 (Petricek et al., 2023)'
_computing_structure_solution ' SIR2019 (Burla et al, 2015); JANA2020 (Petricek et al., 2023)'
_diffrn_ambient_temperature 100
_diffrn_measured_fraction_theta_full 0.97
_diffrn_measured_fraction_theta_max 0.74
_diffrn_measurement_device Serial
_diffrn_measurement_device_type
;
'Huber 4-circles Kappa Goniometer, Pilatus 2M detector'
;
_diffrn_measurement_method '\f scans'
_diffrn_radiation_probe x-ray
_diffrn_radiation_type synchrotron
_diffrn_radiation_wavelength 0.70000
_diffrn_reflns_av_R_equivalents 0.0912
_diffrn_reflns_limit_h_max 6
_diffrn_reflns_limit_h_min -6
_diffrn_reflns_limit_index_m_1_max 4
_diffrn_reflns_limit_index_m_1_min -4
_diffrn_reflns_limit_k_max 8
_diffrn_reflns_limit_k_min -8
_diffrn_reflns_limit_l_max 39
_diffrn_reflns_limit_l_min -39
_diffrn_reflns_number 107930
_diffrn_reflns_theta_full 14.17
_diffrn_reflns_theta_max 32.14
_diffrn_reflns_theta_min 1.56
_diffrn_source 'Elettra Synchrotron - XRD1 BL'
_exptl_absorpt_coefficient_mu 0.08
_exptl_crystal_colour colourless
_exptl_crystal_density_diffrn 1.1982
_exptl_crystal_description prism
_exptl_crystal_F_000 272
_exptl_crystal_size_max 0.070
_exptl_crystal_size_mid 0.050
_exptl_crystal_size_min 0.020
_refine_diff_density_max 0.56
_refine_diff_density_min -0.60
_refine_ls_extinction_coef 3700(1600)
_refine_ls_extinction_method 'B-C type 1 Gaussian isotropic (Becker & Coppens, 1974)'
_refine_ls_goodness_of_fit_gt 2.0370
_refine_ls_goodness_of_fit_ref 1.3303
_refine_ls_hydrogen_treatment constr
_refine_ls_number_constraints 0
_refine_ls_number_parameters 657
_refine_ls_number_reflns 33499
_refine_ls_number_restraints 0
_refine_ls_R_factor_all 0.1871
_refine_ls_R_factor_gt 0.0770
_refine_ls_shift/su_max 0.0162
_refine_ls_shift/su_mean 0.0008
_refine_ls_structure_factor_coef F
_refine_ls_weighting_details 'calc w=1/[\s^2^(Fo)+(0.03P)^2^+0.0000P] where P=Fo'
_refine_ls_weighting_scheme sigma
_refine_ls_wR_factor_gt 0.1100
_refine_ls_wR_factor_ref 0.1270
_reflns_number_gt 10854
_reflns_number_total 33499
_reflns_threshold_expression I>3\s(I)
_cod_data_source_file dk5147.cif
_cod_data_source_block 2
_cod_database_code 2312874
_diffrn_reflns_av_suneti_over_neti 0.0994

loop_
_space_group_symop_id
_space_group_symop_operation_xyz
1 x,y,z
2 -x,-y,-z

loop_
_space_group_symop_ssg_id
_space_group_symop_ssg_operation_algebraic
1 x1,x2,x3,x4
2 -x1,-x2,-x3,-x4

loop_
_atom_site_label
_atom_site_type_symbol
_atom_site_fract_x
_atom_site_fract_y
_atom_site_fract_z
_atom_site_adp_type
_atom_site_U_iso_or_equiv
_atom_site_site_symmetry_multiplicity
_atom_site_occupancy
_atom_site_calc_flag
_atom_site_refinement_flags
_atom_site_disorder_assembly
_atom_site_disorder_group
N1 N 0.18513(18) 0.49585(14) 0.29699(3) Uani 0.0392(3) 2 1 d . . .
O3 O 0.46126(15) 0.25218(11) 0.45916(3) Uani 0.0413(3) 2 1 d . . .
N2 N 0.30493(17) 0.19453(13) 0.35454(3) Uani 0.0372(3) 2 1 d . . .
C7 C 0.1290(2) 0.82658(17) 0.23844(4) Uani 0.0386(4) 2 1 d . . .
O2 O 0.37991(16) -0.29736(11) 0.44269(3) Uani 0.0441(3) 2 1 d . . .
C8 C -0.0274(2) 0.67894(17) 0.26778(4) Uani 0.0389(4) 2 1 d . . .
O1 O -0.18232(14) 0.35666(12) 0.32811(3) Uani 0.0403(3) 2 1 d . . .
C6 C -0.0932(2) 1.01304(17) 0.20683(4) Uani 0.0399(4) 2 1 d . . .
C5 C 0.0562(2) 1.15489(18) 0.17375(4) Uani 0.0405(4) 2 1 d . . .
C10 C 0.2203(2) 0.07202(16) 0.39799(4) Uani 0.0364(3) 2 1 d . . .
C9 C 0.0873(2) 0.35042(16) 0.32678(4) Uani 0.0336(3) 2 1 d . . .
C12 C 0.1829(2) 0.21321(16) 0.44761(4) Uani 0.0391(4) 2 1 d . . .
C11 C 0.4588(2) -0.16706(16) 0.40206(4) Uani 0.0383(4) 2 1 d . . .
C4 C -0.1660(2) 1.33647(18) 0.14084(4) Uani 0.0419(4) 2 1 d . . .
C3 C -0.0217(2) 1.47853(18) 0.10712(4) Uani 0.0420(4) 2 1 d . . .
C2 C -0.2476(2) 1.65867(19) 0.07510(4) Uani 0.0461(4) 2 1 d . . .
C1 C -0.1035(3) 1.8068(2) 0.04245(4) Uani 0.0527(5) 2 1 d . . .
H1O2 H 0.275774 -0.3631 0.443628 Uiso 0.0529 2 1 d . . .
H1N1 H 0.378343 0.48017 0.295173 Uiso 0.047 2 1 d . . .
H1N2 H 0.496134 0.168028 0.346236 Uiso 0.0447 2 1 d . . .
H1O3 H 0.616639 0.223955 0.47563 Uiso 0.0496 2 1 d . . .
H1C7 H 0.286696 0.728794 0.216006 Uiso 0.0463 2 1 d . . .
H2C7 H 0.225381 0.898718 0.26235 Uiso 0.0463 2 1 d . . .
H1C8 H -0.181584 0.776133 0.290799 Uiso 0.0467 2 1 d . . .
H2C8 H -0.128957 0.610708 0.244001 Uiso 0.0467 2 1 d . . .
H1C6 H -0.203332 0.942087 0.185242 Uiso 0.0479 2 1 d . . .
H2C6 H -0.245309 1.115187 0.229428 Uiso 0.0479 2 1 d . . .
H1C5 H 0.212635 1.052223 0.151842 Uiso 0.0487 2 1 d . . .
H2C5 H 0.160902 1.230027 0.195469 Uiso 0.0487 2 1 d . . .
H1C10 H 0.026555 0.052111 0.392365 Uiso 0.0437 2 1 d . . .
H1C12 H 0.025295 0.360424 0.443852 Uiso 0.047 2 1 d . . .
H2C12 H 0.12394 0.130704 0.475588 Uiso 0.047 2 1 d . . .
H1C11 H 0.475902 -0.249911 0.369935 Uiso 0.0459 2 1 d . . .
H2C11 H 0.653049 -0.149632 0.408414 Uiso 0.0459 2 1 d . . .
H1C4 H -0.273652 1.261864 0.119668 Uiso 0.0502 2 1 d . . .
H2C4 H -0.322384 1.438872 0.162702 Uiso 0.0502 2 1 d . . .
H1C3 H 0.132259 1.376347 0.084797 Uiso 0.0504 2 1 d . . .
H2C3 H 0.085261 1.553934 0.128283 Uiso 0.0504 2 1 d . . .
H1C2 H -0.349689 1.582623 0.053121 Uiso 0.0554 2 1 d . . .
H2C2 H -0.405057 1.75791 0.097395 Uiso 0.0554 2 1 d . . .
H1C1 H -0.25606 1.913141 0.022334 Uiso 0.0633 2 1 d . . .
H2C1 H -0.015625 1.892416 0.06449 Uiso 0.0633 2 1 d . . .
H3C1 H 0.051893 1.708245 0.019933 Uiso 0.0633 2 1 d . . .

loop_
_atom_site_aniso_label
_atom_site_aniso_type_symbol
_atom_site_aniso_U_11
_atom_site_aniso_U_22
_atom_site_aniso_U_33
_atom_site_aniso_U_12
_atom_site_aniso_U_13
_atom_site_aniso_U_23
N1 N 0.0289(4) 0.0407(5) 0.0481(5) -0.0118(3) 0.0018(4) 0.0136(4)
O3 O 0.0349(4) 0.0366(4) 0.0532(5) -0.0124(3) -0.0035(3) 0.0044(3)
N2 N 0.0276(4) 0.0373(4) 0.0458(5) -0.0097(3) 0.0035(4) 0.0118(4)
C7 C 0.0331(5) 0.0383(6) 0.0422(6) -0.0090(4) 0.0026(4) 0.0055(4)
O2 O 0.0460(4) 0.0324(3) 0.0563(5) -0.0162(3) 0.0009(3) 0.0107(3)
C8 C 0.0327(5) 0.0384(6) 0.0432(6) -0.0084(4) 0.0019(4) 0.0081(5)
O1 O 0.0280(3) 0.0412(4) 0.0510(5) -0.0109(3) 0.0031(3) 0.0099(3)
C6 C 0.0344(5) 0.0397(6) 0.0426(6) -0.0081(4) 0.0028(4) 0.0064(5)
C5 C 0.0337(5) 0.0407(6) 0.0431(6) -0.0068(4) 0.0027(4) 0.0081(5)
C10 C 0.0306(5) 0.0338(5) 0.0464(7) -0.0130(4) 0.0014(4) 0.0088(4)
C9 C 0.0302(5) 0.0316(5) 0.0383(6) -0.0097(4) 0.0042(4) 0.0046(4)
C12 C 0.0303(5) 0.0335(5) 0.0523(7) -0.0095(4) 0.0075(4) 0.0068(4)
C11 C 0.0379(5) 0.0315(5) 0.0454(7) -0.0115(4) 0.0025(4) 0.0044(4)
C4 C 0.0359(5) 0.0436(7) 0.0428(6) -0.0086(5) 0.0028(4) 0.0076(5)
C3 C 0.0390(6) 0.0437(7) 0.0410(5) -0.0107(5) 0.0021(4) 0.0075(5)
C2 C 0.0422(6) 0.0467(7) 0.0467(6) -0.0107(5) 0.0010(5) 0.0119(5)
C1 C 0.0492(7) 0.0548(9) 0.0516(7) -0.0131(6) -0.0035(5) 0.0153(6)

loop_
_atom_site_displace_Fourier_id
_atom_site_displace_Fourier_atom_site_label
_atom_site_displace_Fourier_axis
_atom_site_displace_Fourier_wave_vector_seq_id
N1_x_1 N1 x 1
N1_y_1 N1 y 1
N1_z_1 N1 z 1
N1_x_2 N1 x 2
N1_y_2 N1 y 2
N1_z_2 N1 z 2
N1_x_3 N1 x 3
N1_y_3 N1 y 3
N1_z_3 N1 z 3
N1_x_4 N1 x 4
N1_y_4 N1 y 4
N1_z_4 N1 z 4
O3_x_1 O3 x 1
O3_y_1 O3 y 1
O3_z_1 O3 z 1
O3_x_2 O3 x 2
O3_y_2 O3 y 2
O3_z_2 O3 z 2
O3_x_3 O3 x 3
O3_y_3 O3 y 3
O3_z_3 O3 z 3
O3_x_4 O3 x 4
O3_y_4 O3 y 4
O3_z_4 O3 z 4
N2_x_1 N2 x 1
N2_y_1 N2 y 1
N2_z_1 N2 z 1
N2_x_2 N2 x 2
N2_y_2 N2 y 2
N2_z_2 N2 z 2
N2_x_3 N2 x 3
N2_y_3 N2 y 3
N2_z_3 N2 z 3
N2_x_4 N2 x 4
N2_y_4 N2 y 4
N2_z_4 N2 z 4
C7_x_1 C7 x 1
C7_y_1 C7 y 1
C7_z_1 C7 z 1
C7_x_2 C7 x 2
C7_y_2 C7 y 2
C7_z_2 C7 z 2
C7_x_3 C7 x 3
C7_y_3 C7 y 3
C7_z_3 C7 z 3
C7_x_4 C7 x 4
C7_y_4 C7 y 4
C7_z_4 C7 z 4
O2_x_1 O2 x 1
O2_y_1 O2 y 1
O2_z_1 O2 z 1
O2_x_2 O2 x 2
O2_y_2 O2 y 2
O2_z_2 O2 z 2
O2_x_3 O2 x 3
O2_y_3 O2 y 3
O2_z_3 O2 z 3
O2_x_4 O2 x 4
O2_y_4 O2 y 4
O2_z_4 O2 z 4
C8_x_1 C8 x 1
C8_y_1 C8 y 1
C8_z_1 C8 z 1
C8_x_2 C8 x 2
C8_y_2 C8 y 2
C8_z_2 C8 z 2
C8_x_3 C8 x 3
C8_y_3 C8 y 3
C8_z_3 C8 z 3
C8_x_4 C8 x 4
C8_y_4 C8 y 4
C8_z_4 C8 z 4
O1_x_1 O1 x 1
O1_y_1 O1 y 1
O1_z_1 O1 z 1
O1_x_2 O1 x 2
O1_y_2 O1 y 2
O1_z_2 O1 z 2
O1_x_3 O1 x 3
O1_y_3 O1 y 3
O1_z_3 O1 z 3
O1_x_4 O1 x 4
O1_y_4 O1 y 4
O1_z_4 O1 z 4
C6_x_1 C6 x 1
C6_y_1 C6 y 1
C6_z_1 C6 z 1
C6_x_2 C6 x 2
C6_y_2 C6 y 2
C6_z_2 C6 z 2
C6_x_3 C6 x 3
C6_y_3 C6 y 3
C6_z_3 C6 z 3
C6_x_4 C6 x 4
C6_y_4 C6 y 4
C6_z_4 C6 z 4
C5_x_1 C5 x 1
C5_y_1 C5 y 1
C5_z_1 C5 z 1
C5_x_2 C5 x 2
C5_y_2 C5 y 2
C5_z_2 C5 z 2
C5_x_3 C5 x 3
C5_y_3 C5 y 3
C5_z_3 C5 z 3
C5_x_4 C5 x 4
C5_y_4 C5 y 4
C5_z_4 C5 z 4
C10_x_1 C10 x 1
C10_y_1 C10 y 1
C10_z_1 C10 z 1
C10_x_2 C10 x 2
C10_y_2 C10 y 2
C10_z_2 C10 z 2
C10_x_3 C10 x 3
C10_y_3 C10 y 3
C10_z_3 C10 z 3
C10_x_4 C10 x 4
C10_y_4 C10 y 4
C10_z_4 C10 z 4
C9_x_1 C9 x 1
C9_y_1 C9 y 1
C9_z_1 C9 z 1
C9_x_2 C9 x 2
C9_y_2 C9 y 2
C9_z_2 C9 z 2
C9_x_3 C9 x 3
C9_y_3 C9 y 3
C9_z_3 C9 z 3
C9_x_4 C9 x 4
C9_y_4 C9 y 4
C9_z_4 C9 z 4
C12_x_1 C12 x 1
C12_y_1 C12 y 1
C12_z_1 C12 z 1
C12_x_2 C12 x 2
C12_y_2 C12 y 2
C12_z_2 C12 z 2
C12_x_3 C12 x 3
C12_y_3 C12 y 3
C12_z_3 C12 z 3
C12_x_4 C12 x 4
C12_y_4 C12 y 4
C12_z_4 C12 z 4
C11_x_1 C11 x 1
C11_y_1 C11 y 1
C11_z_1 C11 z 1
C11_x_2 C11 x 2
C11_y_2 C11 y 2
C11_z_2 C11 z 2
C11_x_3 C11 x 3
C11_y_3 C11 y 3
C11_z_3 C11 z 3
C11_x_4 C11 x 4
C11_y_4 C11 y 4
C11_z_4 C11 z 4
C4_x_1 C4 x 1
C4_y_1 C4 y 1
C4_z_1 C4 z 1
C4_x_2 C4 x 2
C4_y_2 C4 y 2
C4_z_2 C4 z 2
C4_x_3 C4 x 3
C4_y_3 C4 y 3
C4_z_3 C4 z 3
C4_x_4 C4 x 4
C4_y_4 C4 y 4
C4_z_4 C4 z 4
C3_x_1 C3 x 1
C3_y_1 C3 y 1
C3_z_1 C3 z 1
C3_x_2 C3 x 2
C3_y_2 C3 y 2
C3_z_2 C3 z 2
C3_x_3 C3 x 3
C3_y_3 C3 y 3
C3_z_3 C3 z 3
C3_x_4 C3 x 4
C3_y_4 C3 y 4
C3_z_4 C3 z 4
C2_x_1 C2 x 1
C2_y_1 C2 y 1
C2_z_1 C2 z 1
C2_x_2 C2 x 2
C2_y_2 C2 y 2
C2_z_2 C2 z 2
C2_x_3 C2 x 3
C2_y_3 C2 y 3
C2_z_3 C2 z 3
C2_x_4 C2 x 4
C2_y_4 C2 y 4
C2_z_4 C2 z 4
C1_x_1 C1 x 1
C1_y_1 C1 y 1
C1_z_1 C1 z 1
C1_x_2 C1 x 2
C1_y_2 C1 y 2
C1_z_2 C1 z 2
C1_x_3 C1 x 3
C1_y_3 C1 y 3
C1_z_3 C1 z 3
C1_x_4 C1 x 4
C1_y_4 C1 y 4
C1_z_4 C1 z 4
H1O2_x_1 H1O2 x 1
H1O2_y_1 H1O2 y 1
H1O2_z_1 H1O2 z 1
H1O2_x_2 H1O2 x 2
H1O2_y_2 H1O2 y 2
H1O2_z_2 H1O2 z 2
H1O2_x_3 H1O2 x 3
H1O2_y_3 H1O2 y 3
H1O2_z_3 H1O2 z 3
H1O2_x_4 H1O2 x 4
H1O2_y_4 H1O2 y 4
H1O2_z_4 H1O2 z 4
H1N1_x_1 H1N1 x 1
H1N1_y_1 H1N1 y 1
H1N1_z_1 H1N1 z 1
H1N1_x_2 H1N1 x 2
H1N1_y_2 H1N1 y 2
H1N1_z_2 H1N1 z 2
H1N1_x_3 H1N1 x 3
H1N1_y_3 H1N1 y 3
H1N1_z_3 H1N1 z 3
H1N1_x_4 H1N1 x 4
H1N1_y_4 H1N1 y 4
H1N1_z_4 H1N1 z 4
H1N2_x_1 H1N2 x 1
H1N2_y_1 H1N2 y 1
H1N2_z_1 H1N2 z 1
H1N2_x_2 H1N2 x 2
H1N2_y_2 H1N2 y 2
H1N2_z_2 H1N2 z 2
H1N2_x_3 H1N2 x 3
H1N2_y_3 H1N2 y 3
H1N2_z_3 H1N2 z 3
H1N2_x_4 H1N2 x 4
H1N2_y_4 H1N2 y 4
H1N2_z_4 H1N2 z 4
H1O3_x_1 H1O3 x 1
H1O3_y_1 H1O3 y 1
H1O3_z_1 H1O3 z 1
H1O3_x_2 H1O3 x 2
H1O3_y_2 H1O3 y 2
H1O3_z_2 H1O3 z 2
H1O3_x_3 H1O3 x 3
H1O3_y_3 H1O3 y 3
H1O3_z_3 H1O3 z 3
H1O3_x_4 H1O3 x 4
H1O3_y_4 H1O3 y 4
H1O3_z_4 H1O3 z 4
H1C7_x_1 H1C7 x 1
H1C7_y_1 H1C7 y 1
H1C7_z_1 H1C7 z 1
H1C7_x_2 H1C7 x 2
H1C7_y_2 H1C7 y 2
H1C7_z_2 H1C7 z 2
H1C7_x_3 H1C7 x 3
H1C7_y_3 H1C7 y 3
H1C7_z_3 H1C7 z 3
H1C7_x_4 H1C7 x 4
H1C7_y_4 H1C7 y 4
H1C7_z_4 H1C7 z 4
H2C7_x_1 H2C7 x 1
H2C7_y_1 H2C7 y 1
H2C7_z_1 H2C7 z 1
H2C7_x_2 H2C7 x 2
H2C7_y_2 H2C7 y 2
H2C7_z_2 H2C7 z 2
H2C7_x_3 H2C7 x 3
H2C7_y_3 H2C7 y 3
H2C7_z_3 H2C7 z 3
H2C7_x_4 H2C7 x 4
H2C7_y_4 H2C7 y 4
H2C7_z_4 H2C7 z 4
H1C8_x_1 H1C8 x 1
H1C8_y_1 H1C8 y 1
H1C8_z_1 H1C8 z 1
H1C8_x_2 H1C8 x 2
H1C8_y_2 H1C8 y 2
H1C8_z_2 H1C8 z 2
H1C8_x_3 H1C8 x 3
H1C8_y_3 H1C8 y 3
H1C8_z_3 H1C8 z 3
H1C8_x_4 H1C8 x 4
H1C8_y_4 H1C8 y 4
H1C8_z_4 H1C8 z 4
H2C8_x_1 H2C8 x 1
H2C8_y_1 H2C8 y 1
H2C8_z_1 H2C8 z 1
H2C8_x_2 H2C8 x 2
H2C8_y_2 H2C8 y 2
H2C8_z_2 H2C8 z 2
H2C8_x_3 H2C8 x 3
H2C8_y_3 H2C8 y 3
H2C8_z_3 H2C8 z 3
H2C8_x_4 H2C8 x 4
H2C8_y_4 H2C8 y 4
H2C8_z_4 H2C8 z 4
H1C6_x_1 H1C6 x 1
H1C6_y_1 H1C6 y 1
H1C6_z_1 H1C6 z 1
H1C6_x_2 H1C6 x 2
H1C6_y_2 H1C6 y 2
H1C6_z_2 H1C6 z 2
H1C6_x_3 H1C6 x 3
H1C6_y_3 H1C6 y 3
H1C6_z_3 H1C6 z 3
H1C6_x_4 H1C6 x 4
H1C6_y_4 H1C6 y 4
H1C6_z_4 H1C6 z 4
H2C6_x_1 H2C6 x 1
H2C6_y_1 H2C6 y 1
H2C6_z_1 H2C6 z 1
H2C6_x_2 H2C6 x 2
H2C6_y_2 H2C6 y 2
H2C6_z_2 H2C6 z 2
H2C6_x_3 H2C6 x 3
H2C6_y_3 H2C6 y 3
H2C6_z_3 H2C6 z 3
H2C6_x_4 H2C6 x 4
H2C6_y_4 H2C6 y 4
H2C6_z_4 H2C6 z 4
H1C5_x_1 H1C5 x 1
H1C5_y_1 H1C5 y 1
H1C5_z_1 H1C5 z 1
H1C5_x_2 H1C5 x 2
H1C5_y_2 H1C5 y 2
H1C5_z_2 H1C5 z 2
H1C5_x_3 H1C5 x 3
H1C5_y_3 H1C5 y 3
H1C5_z_3 H1C5 z 3
H1C5_x_4 H1C5 x 4
H1C5_y_4 H1C5 y 4
H1C5_z_4 H1C5 z 4
H2C5_x_1 H2C5 x 1
H2C5_y_1 H2C5 y 1
H2C5_z_1 H2C5 z 1
H2C5_x_2 H2C5 x 2
H2C5_y_2 H2C5 y 2
H2C5_z_2 H2C5 z 2
H2C5_x_3 H2C5 x 3
H2C5_y_3 H2C5 y 3
H2C5_z_3 H2C5 z 3
H2C5_x_4 H2C5 x 4
H2C5_y_4 H2C5 y 4
H2C5_z_4 H2C5 z 4
H1C10_x_1 H1C10 x 1
H1C10_y_1 H1C10 y 1
H1C10_z_1 H1C10 z 1
H1C10_x_2 H1C10 x 2
H1C10_y_2 H1C10 y 2
H1C10_z_2 H1C10 z 2
H1C10_x_3 H1C10 x 3
H1C10_y_3 H1C10 y 3
H1C10_z_3 H1C10 z 3
H1C10_x_4 H1C10 x 4
H1C10_y_4 H1C10 y 4
H1C10_z_4 H1C10 z 4
H1C12_x_1 H1C12 x 1
H1C12_y_1 H1C12 y 1
H1C12_z_1 H1C12 z 1
H1C12_x_2 H1C12 x 2
H1C12_y_2 H1C12 y 2
H1C12_z_2 H1C12 z 2
H1C12_x_3 H1C12 x 3
H1C12_y_3 H1C12 y 3
H1C12_z_3 H1C12 z 3
H1C12_x_4 H1C12 x 4
H1C12_y_4 H1C12 y 4
H1C12_z_4 H1C12 z 4
H2C12_x_1 H2C12 x 1
H2C12_y_1 H2C12 y 1
H2C12_z_1 H2C12 z 1
H2C12_x_2 H2C12 x 2
H2C12_y_2 H2C12 y 2
H2C12_z_2 H2C12 z 2
H2C12_x_3 H2C12 x 3
H2C12_y_3 H2C12 y 3
H2C12_z_3 H2C12 z 3
H2C12_x_4 H2C12 x 4
H2C12_y_4 H2C12 y 4
H2C12_z_4 H2C12 z 4
H1C11_x_1 H1C11 x 1
H1C11_y_1 H1C11 y 1
H1C11_z_1 H1C11 z 1
H1C11_x_2 H1C11 x 2
H1C11_y_2 H1C11 y 2
H1C11_z_2 H1C11 z 2
H1C11_x_3 H1C11 x 3
H1C11_y_3 H1C11 y 3
H1C11_z_3 H1C11 z 3
H1C11_x_4 H1C11 x 4
H1C11_y_4 H1C11 y 4
H1C11_z_4 H1C11 z 4
H2C11_x_1 H2C11 x 1
H2C11_y_1 H2C11 y 1
H2C11_z_1 H2C11 z 1
H2C11_x_2 H2C11 x 2
H2C11_y_2 H2C11 y 2
H2C11_z_2 H2C11 z 2
H2C11_x_3 H2C11 x 3
H2C11_y_3 H2C11 y 3
H2C11_z_3 H2C11 z 3
H2C11_x_4 H2C11 x 4
H2C11_y_4 H2C11 y 4
H2C11_z_4 H2C11 z 4
H1C4_x_1 H1C4 x 1
H1C4_y_1 H1C4 y 1
H1C4_z_1 H1C4 z 1
H1C4_x_2 H1C4 x 2
H1C4_y_2 H1C4 y 2
H1C4_z_2 H1C4 z 2
H1C4_x_3 H1C4 x 3
H1C4_y_3 H1C4 y 3
H1C4_z_3 H1C4 z 3
H1C4_x_4 H1C4 x 4
H1C4_y_4 H1C4 y 4
H1C4_z_4 H1C4 z 4
H2C4_x_1 H2C4 x 1
H2C4_y_1 H2C4 y 1
H2C4_z_1 H2C4 z 1
H2C4_x_2 H2C4 x 2
H2C4_y_2 H2C4 y 2
H2C4_z_2 H2C4 z 2
H2C4_x_3 H2C4 x 3
H2C4_y_3 H2C4 y 3
H2C4_z_3 H2C4 z 3
H2C4_x_4 H2C4 x 4
H2C4_y_4 H2C4 y 4
H2C4_z_4 H2C4 z 4
H1C3_x_1 H1C3 x 1
H1C3_y_1 H1C3 y 1
H1C3_z_1 H1C3 z 1
H1C3_x_2 H1C3 x 2
H1C3_y_2 H1C3 y 2
H1C3_z_2 H1C3 z 2
H1C3_x_3 H1C3 x 3
H1C3_y_3 H1C3 y 3
H1C3_z_3 H1C3 z 3
H1C3_x_4 H1C3 x 4
H1C3_y_4 H1C3 y 4
H1C3_z_4 H1C3 z 4
H2C3_x_1 H2C3 x 1
H2C3_y_1 H2C3 y 1
H2C3_z_1 H2C3 z 1
H2C3_x_2 H2C3 x 2
H2C3_y_2 H2C3 y 2
H2C3_z_2 H2C3 z 2
H2C3_x_3 H2C3 x 3
H2C3_y_3 H2C3 y 3
H2C3_z_3 H2C3 z 3
H2C3_x_4 H2C3 x 4
H2C3_y_4 H2C3 y 4
H2C3_z_4 H2C3 z 4
H1C2_x_1 H1C2 x 1
H1C2_y_1 H1C2 y 1
H1C2_z_1 H1C2 z 1
H1C2_x_2 H1C2 x 2
H1C2_y_2 H1C2 y 2
H1C2_z_2 H1C2 z 2
H1C2_x_3 H1C2 x 3
H1C2_y_3 H1C2 y 3
H1C2_z_3 H1C2 z 3
H1C2_x_4 H1C2 x 4
H1C2_y_4 H1C2 y 4
H1C2_z_4 H1C2 z 4
H2C2_x_1 H2C2 x 1
H2C2_y_1 H2C2 y 1
H2C2_z_1 H2C2 z 1
H2C2_x_2 H2C2 x 2
H2C2_y_2 H2C2 y 2
H2C2_z_2 H2C2 z 2
H2C2_x_3 H2C2 x 3
H2C2_y_3 H2C2 y 3
H2C2_z_3 H2C2 z 3
H2C2_x_4 H2C2 x 4
H2C2_y_4 H2C2 y 4
H2C2_z_4 H2C2 z 4
H1C1_x_1 H1C1 x 1
H1C1_y_1 H1C1 y 1
H1C1_z_1 H1C1 z 1
H1C1_x_2 H1C1 x 2
H1C1_y_2 H1C1 y 2
H1C1_z_2 H1C1 z 2
H1C1_x_3 H1C1 x 3
H1C1_y_3 H1C1 y 3
H1C1_z_3 H1C1 z 3
H1C1_x_4 H1C1 x 4
H1C1_y_4 H1C1 y 4
H1C1_z_4 H1C1 z 4
H2C1_x_1 H2C1 x 1
H2C1_y_1 H2C1 y 1
H2C1_z_1 H2C1 z 1
H2C1_x_2 H2C1 x 2
H2C1_y_2 H2C1 y 2
H2C1_z_2 H2C1 z 2
H2C1_x_3 H2C1 x 3
H2C1_y_3 H2C1 y 3
H2C1_z_3 H2C1 z 3
H2C1_x_4 H2C1 x 4
H2C1_y_4 H2C1 y 4
H2C1_z_4 H2C1 z 4
H3C1_x_1 H3C1 x 1
H3C1_y_1 H3C1 y 1
H3C1_z_1 H3C1 z 1
H3C1_x_2 H3C1 x 2
H3C1_y_2 H3C1 y 2
H3C1_z_2 H3C1 z 2
H3C1_x_3 H3C1 x 3
H3C1_y_3 H3C1 y 3
H3C1_z_3 H3C1 z 3
H3C1_x_4 H3C1 x 4
H3C1_y_4 H3C1 y 4
H3C1_z_4 H3C1 z 4

loop_
_atom_site_displace_Fourier_param_id
_atom_site_displace_Fourier_param_cos
_atom_site_displace_Fourier_param_sin
N1_x_1 -0.0337(2) -0.0380(2)
N1_y_1 0.0790(2) -0.0510(2)
N1_z_1 0.02215(5) 0.02464(5)
N1_x_2 -0.0011(3) 0.0036(3)
N1_y_2 -0.0015(2) 0.0016(2)
N1_z_2 -0.00054(5) -0.00089(5)
N1_x_3 -0.0033(3) 0
N1_y_3 -0.0011(2) -0.0028(2)
N1_z_3 0.00059(6) -0.00040(5)
N1_x_4 0.0011(3) 0
N1_y_4 0 -0.00122(19)
N1_z_4 0 0
O3_x_1 -0.0009(2) -0.0576(2)
O3_y_1 0.00858(16) 0.00241(15)
O3_z_1 0.00565(4) 0.03721(4)
O3_x_2 0 0
O3_y_2 0 -0.00277(15)
O3_z_2 -0.00036(4) -0.00096(4)
O3_x_3 0 -0.0009(2)
O3_y_3 0 0
O3_z_3 0 0.00068(5)
O3_x_4 0 0
O3_y_4 0 0
O3_z_4 0 -0.00012(4)
N2_x_1 -0.0272(2) -0.0465(2)
N2_y_1 0.06003(19) -0.02080(19)
N2_z_1 0.01768(5) 0.03217(4)
N2_x_2 -0.0014(2) 0.0019(2)
N2_y_2 -0.00239(19) 0
N2_z_2 -0.00059(5) -0.00110(5)
N2_x_3 -0.0025(3) 0
N2_y_3 0 0
N2_z_3 0.00073(6) 0
N2_x_4 0 0
N2_y_4 0 0
N2_z_4 -0.00018(6) 0
C7_x_1 -0.0317(3) -0.0254(3)
C7_y_1 0.0829(2) -0.0842(2)
C7_z_1 0.02231(5) 0.01576(5)
C7_x_2 -0.0031(3) 0.0059(3)
C7_y_2 0 0.0026(2)
C7_z_2 -0.00048(5) -0.00095(5)
C7_x_3 -0.0034(3) 0
C7_y_3 -0.0022(3) -0.0021(3)
C7_z_3 0 0
C7_x_4 0 0
C7_y_4 0 -0.00178(16)
C7_z_4 0 0
O2_x_1 -0.0064(2) -0.0536(2)
O2_y_1 0.01673(16) 0
O2_z_1 0.00697(5) 0.03717(4)
O2_x_2 0 0.0014(2)
O2_y_2 0 -0.00317(16)
O2_z_2 -0.00048(4) -0.00084(4)
O2_x_3 0 -0.0018(3)
O2_y_3 0 0
O2_z_3 0.00056(5) 0.00033(5)
O2_x_4 0 0
O2_y_4 0 0
O2_z_4 0 0.00020(4)
C8_x_1 -0.0368(3) -0.0346(3)
C8_y_1 0.0889(2) -0.0628(2)
C8_z_1 0.02424(6) 0.02124(6)
C8_x_2 0 0.0040(3)
C8_y_2 -0.0028(2) 0.0040(2)
C8_z_2 -0.00064(6) -0.00080(5)
C8_x_3 -0.0042(3) 0
C8_y_3 0 -0.0033(3)
C8_z_3 0.00059(6) -0.00051(6)
C8_x_4 0.0007(2) 0
C8_y_4 0 -0.00141(17)
C8_z_4 0 0
O1_x_1 -0.02920(19) -0.04040(19)
O1_y_1 0.06676(16) -0.04078(16)
O1_z_1 0.01933(4) 0.02798(4)
O1_x_2 -0.0013(2) 0.0020(2)
O1_y_2 -0.00239(17) 0.00197(17)
O1_z_2 -0.00064(4) -0.00116(4)
O1_x_3 -0.0024(2) -0.0009(2)
O1_y_3 -0.0007(2) -0.0017(2)
O1_z_3 0.00075(5) 0
O1_x_4 0 0
O1_y_4 0 -0.0010(2)
O1_z_4 0 0.00024(5)
C6_x_1 -0.0330(3) -0.0169(3)
C6_y_1 0.0891(2) -0.0975(2)
C6_z_1 0.02311(5) 0.01192(5)
C6_x_2 -0.0024(3) 0.0072(3)
C6_y_2 0 0.0039(3)
C6_z_2 -0.00062(5) -0.00087(5)
C6_x_3 -0.0037(3) 0
C6_y_3 -0.0021(3) -0.0018(3)
C6_z_3 0 0
C6_x_4 0 0
C6_y_4 0 -0.00183(16)
C6_z_4 0 0
C5_x_1 -0.0259(3) -0.0052(3)
C5_y_1 0.0765(3) -0.1211(2)
C5_z_1 0.02070(5) 0.00690(5)
C5_x_2 -0.0032(3) 0.0097(3)
C5_y_2 0.0015(3) 0.0031(3)
C5_z_2 -0.00064(5) -0.00069(5)
C5_x_3 -0.0045(3) -0.0014(3)
C5_y_3 -0.0039(3) 0
C5_z_3 -0.00035(6) 0.00026(6)
C5_x_4 0 0
C5_y_4 0 -0.00155(16)
C5_z_4 0 0
C10_x_1 -0.0160(3) -0.0501(3)
C10_y_1 0.0370(2) -0.0086(2)
C10_z_1 0.01217(6) 0.03429(5)
C10_x_2 -0.0012(3) 0
C10_y_2 -0.0016(2) -0.0012(2)
C10_z_2 -0.00061(6) -0.00109(6)
C10_x_3 0 -0.0014(4)
C10_y_3 0 0
C10_z_3 0.00086(7) 0.00043(7)
C10_x_4 0 0
C10_y_4 0 0
C10_z_4 0 0
C9_x_1 -0.0300(3) -0.0416(3)
C9_y_1 0.0684(2) -0.0382(2)
C9_z_1 0.01966(6) 0.02822(5)
C9_x_2 0 0.0025(3)
C9_y_2 -0.0020(2) 0.0013(2)
C9_z_2 -0.00065(6) -0.00089(6)
C9_x_3 -0.0024(3) 0
C9_y_3 0 -0.0017(3)
C9_z_3 0.00065(7) 0
C9_x_4 0 0
C9_y_4 0 0
C9_z_4 0 0
C12_x_1 -0.0038(3) -0.0570(3)
C12_y_1 0.0131(2) 0.0036(2)
C12_z_1 0.00578(6) 0.03609(6)
C12_x_2 -0.0014(3) 0
C12_y_2 0 -0.0018(2)
C12_z_2 -0.00018(6) -0.00100(6)
C12_x_3 0 -0.0013(3)
C12_y_3 0 0
C12_z_3 0 0.00069(7)
C12_x_4 0 0
C12_y_4 0 0
C12_z_4 0 0
C11_x_1 -0.0154(3) -0.0482(3)
C11_y_1 0.0364(2) -0.0122(2)
C11_z_1 0.01218(6) 0.03509(6)
C11_x_2 -0.0004 0.0021(3)
C11_y_2 -0.0016(2) -0.0015(2)
C11_z_2 -0.00069(6) -0.00094(6)
C11_x_3 0 -0.0026(4)
C11_y_3 0 0
C11_z_3 0.00087(7) 0
C11_x_4 0 0
C11_y_4 0 0
C11_z_4 0 0.00018(5)
C4_x_1 -0.0227(3) 0.0028(3)
C4_y_1 0.0747(3) -0.1332(3)
C4_z_1 0.01964(5) 0.00353(5)
C4_x_2 -0.0031(3) 0.0111(3)
C4_y_2 0.0021(3) 0.0040(3)
C4_z_2 -0.00062(5) -0.00061(5)
C4_x_3 -0.0035(3) 0
C4_y_3 -0.0042(3) -0.0018(3)
C4_z_3 -0.00035(6) 0.00031(6)
C4_x_4 0 -0.0009(3)
C4_y_4 0 -0.00116(19)
C4_z_4 0 0
C3_x_1 -0.0118(3) 0.0141(3)
C3_y_1 0.0530(3) -0.1539(3)
C3_z_1 0.01509(5) -0.00058(5)
C3_x_2 -0.0015(3) 0.0129(3)
C3_y_2 0.0014(3) 0.0032(3)
C3_z_2 -0.00056(5) 0
C3_x_3 -0.0035(3) 0
C3_y_3 -0.0030(3) 0
C3_z_3 0 0.00059(6)
C3_x_4 0 -0.0016(3)
C3_y_4 0 -0.00044(18)
C3_z_4 0 0
C2_x_1 -0.0080(3) 0.0198(3)
C2_y_1 0.0440(3) -0.1644(3)
C2_z_1 0.01252(6) -0.00405(6)
C2_x_2 0 0.0160(3)
C2_y_2 0.0023(3) 0.0021(3)
C2_z_2 -0.00094(5) -0.00027(5)
C2_x_3 -0.0027(3) -0.0022(3)
C2_y_3 -0.0024(3) 0
C2_z_3 0 0.00034(5)
C2_x_4 0 -0.0022(2)
C2_y_4 0 -0.00020(11)
C2_z_4 0 0
C1_x_1 -0.0014(3) 0.0287(4)
C1_y_1 0.0237(3) -0.1766(3)
C1_z_1 0.00744(6) -0.00667(6)
C1_x_2 0 0.0176(3)
C1_y_2 0.0025(3) 0.0011(3)
C1_z_2 -0.00057(6) 0
C1_x_3 -0.0023(3) -0.0019(3)
C1_y_3 -0.0026(3) 0.0017(3)
C1_z_3 0.00029(5) 0.00048(5)
C1_x_4 0 -0.0029(3)
C1_y_4 0 0
C1_z_4 0 0
H1O2_x_1 0.0087 -0.0061
H1O2_y_1 -0.0074 -0.055
H1O2_z_1 0.0134 0.0363
H1O2_x_2 0.0121 -0.034
H1O2_y_2 -0.0153 0.035
H1O2_z_2 -0.005 -0.0125
H1O2_x_3 0.0037 -0.0122
H1O2_y_3 0.0071 0.0024
H1O2_z_3 0.002 -0.0007
H1O2_x_4 -0.0004 -0.0026
H1O2_y_4 -0.0059 0.001
H1O2_z_4 -0.0003 -0.002
H1N1_x_1 -0.0345 -0.0375
H1N1_y_1 0.0802 -0.0522
H1N1_z_1 0.0226 0.0244
H1N1_x_2 -0.0012 0.0039
H1N1_y_2 -0.0008 0.0006
H1N1_z_2 -0.0004 -0.001
H1N1_x_3 -0.0032 0.0002
H1N1_y_3 -0.0016 -0.0032
H1N1_z_3 0.0004 -0.0006
H1N1_x_4 0.0011 0.0001
H1N1_y_4 0 -0.0016
H1N1_z_4 0 -0.0001
H1N2_x_1 -0.0298 -0.0443
H1N2_y_1 0.0678 -0.0185
H1N2_z_1 0.0197 0.0331
H1N2_x_2 -0.001 0.0018
H1N2_y_2 -0.0033 -0.0004
H1N2_z_2 -0.0006 -0.001
H1N2_x_3 -0.0026 0.0003
H1N2_y_3 0 0.0005
H1N2_z_3 0.0006 0
H1N2_x_4 0 0
H1N2_y_4 -0.0003 0
H1N2_z_4 -0.0003 0
H1O3_x_1 0.0043 -0.0634
H1O3_y_1 0.0001 0.002
H1O3_z_1 0.0035 0.0391
H1O3_x_2 -0.0031 -0.0027
H1O3_y_2 0.0025 -0.0017
H1O3_z_2 0.0005 -0.0003
H1O3_x_3 0.0006 -0.0023
H1O3_y_3 -0.0009 0.0012
H1O3_z_3 -0.0001 0.001
H1O3_x_4 -0.0008 -0.0001
H1O3_y_4 0.0005 0.0002
H1O3_z_4 0.0002 -0.0001
H1C7_x_1 -0.0436 -0.0217
H1C7_y_1 0.0637 -0.1101
H1C7_z_1 0.0238 0.0144
H1C7_x_2 0.0002 0.0048
H1C7_y_2 0.0015 0.0014
H1C7_z_2 -0.0007 -0.0008
H1C7_x_3 -0.0041 0.0029
H1C7_y_3 -0.0039 0.0003
H1C7_z_3 -0.0001 0
H1C7_x_4 0 -0.0001
H1C7_y_4 -0.0009 -0.0016
H1C7_z_4 0 0
H2C7_x_1 -0.018 -0.0231
H2C7_y_1 0.0889 -0.0624
H2C7_z_1 0.0193 0.0157
H2C7_x_2 -0.0064 0.0062
H2C7_y_2 0.0004 0.0013
H2C7_z_2 0 -0.001
H2C7_x_3 -0.0005 -0.0018
H2C7_y_3 -0.0011 -0.003
H2C7_z_3 -0.0004 0.0001
H2C7_x_4 0 0.0002
H2C7_y_4 0.001 -0.0016
H2C7_z_4 0 0
H1C8_x_1 -0.0181 -0.0334
H1C8_y_1 0.0978 -0.0334
H1C8_z_1 0.0229 0.0232
H1C8_x_2 -0.0035 0.0049
H1C8_y_2 -0.0053 0.0035
H1C8_z_2 -0.0005 -0.0009
H1C8_x_3 -0.0016 -0.0024
H1C8_y_3 0.003 -0.0031
H1C8_z_3 0.0009 -0.0002
H1C8_x_4 0.0006 0.0005
H1C8_y_4 0.0006 -0.0011
H1C8_z_4 0 0
H2C8_x_1 -0.0576 -0.0304
H2C8_y_1 0.0854 -0.0861
H2C8_z_1 0.0285 0.0203
H2C8_x_2 0.0026 0.0012
H2C8_y_2 -0.0023 0.0065
H2C8_z_2 -0.001 -0.0005
H2C8_x_3 -0.0051 0.005
H2C8_y_3 -0.0013 -0.0036
H2C8_z_3 0.0005 -0.0011
H2C8_x_4 0.0007 -0.0006
H2C8_y_4 -0.0008 -0.0012
H2C8_z_4 0 0
H1C6_x_1 -0.0481 -0.0131
H1C6_y_1 0.0785 -0.1174
H1C6_z_1 0.0264 0.011
H1C6_x_2 0.0004 0.0066
H1C6_y_2 0.001 0.0054
H1C6_z_2 -0.001 -0.0008
H1C6_x_3 -0.0048 0.0026
H1C6_y_3 -0.0024 -0.0008
H1C6_z_3 0.0002 -0.0003
H1C6_x_4 0.0001 0
H1C6_y_4 -0.0009 -0.0015
H1C6_z_4 0 0
H2C6_x_1 -0.0181 -0.018
H2C6_y_1 0.1068 -0.0676
H2C6_z_1 0.0223 0.0132
H2C6_x_2 -0.0056 0.0067
H2C6_y_2 -0.0015 0.004
H2C6_z_2 -0.0003 -0.0011
H2C6_x_3 -0.0019 -0.0022
H2C6_y_3 0.0002 -0.0031
H2C6_z_3 0 0
H2C6_x_4 0.0001 -0.0001
H2C6_y_4 0.001 -0.0016
H2C6_z_4 0 0
H1C5_x_1 -0.0316 -0.0042
H1C5_y_1 0.0486 -0.144
H1C5_z_1 0.0222 0.0055
H1C5_x_2 0.0002 0.0094
H1C5_y_2 0.0027 0.0023
H1C5_z_2 -0.0009 -0.0004
H1C5_x_3 -0.0045 0.0025
H1C5_y_3 -0.0039 0.0029
H1C5_z_3 -0.0001 0.0005
H1C5_x_4 -0.0002 -0.0001
H1C5_y_4 -0.0008 -0.0012
H1C5_z_4 0 0
H2C5_x_1 -0.0194 -0.0027
H2C5_y_1 0.0923 -0.1027
H2C5_z_1 0.0185 0.0069
H2C5_x_2 -0.0061 0.009
H2C5_y_2 0.0011 0.0023
H2C5_z_2 -0.0004 -0.0007
H2C5_x_3 -0.0012 -0.0037
H2C5_y_3 -0.0042 -0.0012
H2C5_z_3 -0.0008 0.0001
H2C5_x_4 0.0001 -0.0001
H2C5_y_4 0.0007 -0.0014
H2C5_z_4 0 0
H1C10_x_1 -0.0159 -0.049
H1C10_y_1 0.0347 -0.0113
H1C10_z_1 0.0124 0.0339
H1C10_x_2 -0.001 -0.0001
H1C10_y_2 -0.0018 -0.0006
H1C10_z_2 -0.0008 -0.0011
H1C10_x_3 0.0001 -0.002
H1C10_y_3 -0.0009 0.0009
H1C10_z_3 0.0011 0.0004
H1C10_x_4 -0.0002 0.0001
H1C10_y_4 0.0002 0
H1C10_z_4 0.0001 -0.0001
H1C12_x_1 -0.0004 -0.0552
H1C12_y_1 0.0143 0.0054
H1C12_z_1 0.0056 0.0361
H1C12_x_2 -0.0011 0.0001
H1C12_y_2 0 -0.0014
H1C12_z_2 -0.0002 -0.0009
H1C12_x_3 0.0005 -0.001
H1C12_y_3 0.0001 0
H1C12_z_3 -0.0003 0.0005
H1C12_x_4 0 0
H1C12_y_4 0 0
H1C12_z_4 0 0
H2C12_x_1 -0.0003 -0.0602
H2C12_y_1 -0.0018 0.0048
H2C12_z_1 0.0017 0.0361
H2C12_x_2 -0.0005 -0.0008
H2C12_y_2 0.0006 -0.0017
H2C12_z_2 -0.0001 -0.0011
H2C12_x_3 -0.0006 -0.0015
H2C12_y_3 0.0003 0.0003
H2C12_z_3 -0.0001 0.0007
H2C12_x_4 0.0001 0.0005
H2C12_y_4 -0.0001 -0.0002
H2C12_z_4 0 0
H1C11_x_1 -0.0231 -0.0421
H1C11_y_1 0.0459 -0.0292
H1C11_z_1 0.0165 0.0338
H1C11_x_2 0.0003 0.003
H1C11_y_2 -0.0025 -0.0006
H1C11_z_2 -0.0009 -0.0008
H1C11_x_3 -0.0016 -0.0033
H1C11_y_3 0.0002 -0.0003
H1C11_z_3 0.0007 -0.0004
H1C11_x_4 0.0004 0.0006
H1C11_y_4 -0.0002 -0.0002
H1C11_z_4 0.0001 0.0001
H2C11_x_1 -0.0156 -0.0498
H2C11_y_1 0.0384 -0.0086
H2C11_z_1 0.012 0.0355
H2C11_x_2 -0.0006 0.0014
H2C11_y_2 -0.0014 -0.001
H2C11_z_2 -0.0007 -0.0008
H2C11_x_3 0 -0.002
H2C11_y_3 0.0003 -0.0006
H2C11_z_3 0.0011 -0.0001
H2C11_x_4 0 -0.0001
H2C11_y_4 -0.0001 0.0002
H2C11_z_4 0 0.0002
H1C4_x_1 -0.0357 0.0056
H1C4_y_1 0.0554 -0.1489
H1C4_z_1 0.0228 0.0026
H1C4_x_2 0.0004 0.0114
H1C4_y_2 0.0037 0.0047
H1C4_z_2 -0.0009 -0.0006
H1C4_x_3 -0.0014 0.0027
H1C4_y_3 -0.0049 -0.0006
H1C4_z_3 -0.0005 0.0003
H1C4_x_4 -0.0005 -0.0007
H1C4_y_4 -0.0007 -0.0012
H1C4_z_4 0 0
H2C4_x_1 -0.0122 0.0025
H2C4_y_1 0.1038 -0.1066
H2C4_z_1 0.0189 0.0045
H2C4_x_2 -0.0054 0.01
H2C4_y_2 0.0014 0.0041
H2C4_z_2 -0.0003 -0.0009
H2C4_x_3 -0.0036 -0.0032
H2C4_y_3 -0.0034 -0.0044
H2C4_z_3 -0.0005 0
H2C4_x_4 0.0007 -0.001
H2C4_y_4 0.0008 -0.0012
H2C4_z_4 0 0.0001
H1C3_x_1 -0.0153 0.015
H1C3_y_1 0.0149 -0.1706
H1C3_z_1 0.0163 -0.0012
H1C3_x_2 0.0035 0.0141
H1C3_y_2 0.0019 0.0032
H1C3_z_2 -0.0002 0.0006
H1C3_x_3 -0.002 0.0021
H1C3_y_3 -0.0017 0.0018
H1C3_z_3 0.0003 0.0005
H1C3_x_4 -0.0008 -0.0011
H1C3_y_4 -0.0001 -0.0001
H1C3_z_4 0 0
H2C3_x_1 -0.0085 0.015
H2C3_y_1 0.0781 -0.1377
H2C3_z_1 0.0128 -0.0009
H2C3_x_2 -0.0044 0.0109
H2C3_y_2 0.0002 0.0028
H2C3_z_2 -0.0005 0.0001
H2C3_x_3 -0.0028 -0.0036
H2C3_y_3 -0.0036 -0.0005
H2C3_z_3 -0.0001 0.0008
H2C3_x_4 0.0009 -0.0015
H2C3_y_4 0.0002 -0.0002
H2C3_z_4 0 0
H1C2_x_1 -0.0123 0.0256
H1C2_y_1 0.0138 -0.1758
H1C2_z_1 0.0148 -0.005
H1C2_x_2 0.0049 0.0156
H1C2_y_2 0.0036 0.0016
H1C2_z_2 -0.0011 0
H1C2_x_3 -0.0026 0.001
H1C2_y_3 -0.0021 -0.0001
H1C2_z_3 -0.0001 0.0002
H1C2_x_4 -0.0012 -0.0019
H1C2_y_4 -0.0002 -0.0003
H1C2_z_4 0 0
H2C2_x_1 -0.0054 0.016
H2C2_y_1 0.0788 -0.1459
H2C2_z_1 0.0121 -0.0042
H2C2_x_2 -0.0057 0.0135
H2C2_y_2 0.0013 0.0025
H2C2_z_2 -0.001 -0.001
H2C2_x_3 -0.0014 -0.0039
H2C2_y_3 -0.002 -0.0017
H2C2_z_3 -0.0001 0.0003
H2C2_x_4 0.0013 -0.0019
H2C2_y_4 0.0002 -0.0003
H2C2_z_4 0 0
H1C1_x_1 0.0005 0.035
H1C1_y_1 0.0157 -0.189
H1C1_z_1 0.006 -0.0102
H1C1_x_2 0.0031 0.0191
H1C1_y_2 -0.0052 -0.0021
H1C1_z_2 -0.0027 -0.0006
H1C1_x_3 -0.0023 -0.0016
H1C1_y_3 -0.0025 0.0019
H1C1_z_3 0.0004 0.0008
H1C1_x_4 0.0003 -0.0027
H1C1_y_4 -0.0003 -0.0004
H1C1_z_4 0 0
H2C1_x_1 0.0024 0.0164
H2C1_y_1 0.0547 -0.1561
H2C1_z_1 0.0054 -0.0071
H2C1_x_2 -0.0178 0.0081
H2C1_y_2 0.0099 0.0068
H2C1_z_2 -0.0002 0
H2C1_x_3 -0.0014 -0.0023
H2C1_y_3 -0.0029 -0.0005
H2C1_z_3 0.0002 0.0006
H2C1_x_4 0.0017 -0.0031
H2C1_y_4 -0.0001 0.0004
H2C1_z_4 0 -0.0001
H3C1_x_1 0.0005 0.0408
H3C1_y_1 -0.0162 -0.186
H3C1_z_1 0.0082 -0.0047
H3C1_x_2 0.0174 0.0172
H3C1_y_2 0.0019 0.0007
H3C1_z_2 0.0016 0.0004
H3C1_x_3 -0.0029 -0.0017
H3C1_y_3 -0.0007 0.0039
H3C1_z_3 0.0004 0.0002
H3C1_x_4 -0.0015 -0.0022
H3C1_y_4 0.0002 0.0001
H3C1_z_4 0.0001 0

loop_
_atom_site_Fourier_wave_vector_seq_id
_atom_site_fourier_wave_vector_q1_coeff
1 1
2 2
3 3
4 4

loop_
_atom_site_U_Fourier_id
_atom_site_U_Fourier_atom_site_label
_atom_site_U_Fourier_tens_elem
_atom_site_U_Fourier_wave_vector_seq_id
N1_U11_1 N1 U11 1
N1_U22_1 N1 U22 1
N1_U33_1 N1 U33 1
N1_U12_1 N1 U12 1
N1_U13_1 N1 U13 1
N1_U23_1 N1 U23 1
N1_U11_2 N1 U11 2
N1_U22_2 N1 U22 2
N1_U33_2 N1 U33 2
N1_U12_2 N1 U12 2
N1_U13_2 N1 U13 2
N1_U23_2 N1 U23 2
O3_U11_1 O3 U11 1
O3_U22_1 O3 U22 1
O3_U33_1 O3 U33 1
O3_U12_1 O3 U12 1
O3_U13_1 O3 U13 1
O3_U23_1 O3 U23 1
O3_U11_2 O3 U11 2
O3_U22_2 O3 U22 2
O3_U33_2 O3 U33 2
O3_U12_2 O3 U12 2
O3_U13_2 O3 U13 2
O3_U23_2 O3 U23 2
N2_U11_1 N2 U11 1
N2_U22_1 N2 U22 1
N2_U33_1 N2 U33 1
N2_U12_1 N2 U12 1
N2_U13_1 N2 U13 1
N2_U23_1 N2 U23 1
N2_U11_2 N2 U11 2
N2_U22_2 N2 U22 2
N2_U33_2 N2 U33 2
N2_U12_2 N2 U12 2
N2_U13_2 N2 U13 2
N2_U23_2 N2 U23 2
C7_U11_1 C7 U11 1
C7_U22_1 C7 U22 1
C7_U33_1 C7 U33 1
C7_U12_1 C7 U12 1
C7_U13_1 C7 U13 1
C7_U23_1 C7 U23 1
C7_U11_2 C7 U11 2
C7_U22_2 C7 U22 2
C7_U33_2 C7 U33 2
C7_U12_2 C7 U12 2
C7_U13_2 C7 U13 2
C7_U23_2 C7 U23 2
O2_U11_1 O2 U11 1
O2_U22_1 O2 U22 1
O2_U33_1 O2 U33 1
O2_U12_1 O2 U12 1
O2_U13_1 O2 U13 1
O2_U23_1 O2 U23 1
O2_U11_2 O2 U11 2
O2_U22_2 O2 U22 2
O2_U33_2 O2 U33 2
O2_U12_2 O2 U12 2
O2_U13_2 O2 U13 2
O2_U23_2 O2 U23 2
C8_U11_1 C8 U11 1
C8_U22_1 C8 U22 1
C8_U33_1 C8 U33 1
C8_U12_1 C8 U12 1
C8_U13_1 C8 U13 1
C8_U23_1 C8 U23 1
C8_U11_2 C8 U11 2
C8_U22_2 C8 U22 2
C8_U33_2 C8 U33 2
C8_U12_2 C8 U12 2
C8_U13_2 C8 U13 2
C8_U23_2 C8 U23 2
O1_U11_1 O1 U11 1
O1_U22_1 O1 U22 1
O1_U33_1 O1 U33 1
O1_U12_1 O1 U12 1
O1_U13_1 O1 U13 1
O1_U23_1 O1 U23 1
O1_U11_2 O1 U11 2
O1_U22_2 O1 U22 2
O1_U33_2 O1 U33 2
O1_U12_2 O1 U12 2
O1_U13_2 O1 U13 2
O1_U23_2 O1 U23 2
C6_U11_1 C6 U11 1
C6_U22_1 C6 U22 1
C6_U33_1 C6 U33 1
C6_U12_1 C6 U12 1
C6_U13_1 C6 U13 1
C6_U23_1 C6 U23 1
C6_U11_2 C6 U11 2
C6_U22_2 C6 U22 2
C6_U33_2 C6 U33 2
C6_U12_2 C6 U12 2
C6_U13_2 C6 U13 2
C6_U23_2 C6 U23 2
C5_U11_1 C5 U11 1
C5_U22_1 C5 U22 1
C5_U33_1 C5 U33 1
C5_U12_1 C5 U12 1
C5_U13_1 C5 U13 1
C5_U23_1 C5 U23 1
C5_U11_2 C5 U11 2
C5_U22_2 C5 U22 2
C5_U33_2 C5 U33 2
C5_U12_2 C5 U12 2
C5_U13_2 C5 U13 2
C5_U23_2 C5 U23 2
C10_U11_1 C10 U11 1
C10_U22_1 C10 U22 1
C10_U33_1 C10 U33 1
C10_U12_1 C10 U12 1
C10_U13_1 C10 U13 1
C10_U23_1 C10 U23 1
C10_U11_2 C10 U11 2
C10_U22_2 C10 U22 2
C10_U33_2 C10 U33 2
C10_U12_2 C10 U12 2
C10_U13_2 C10 U13 2
C10_U23_2 C10 U23 2
C9_U11_1 C9 U11 1
C9_U22_1 C9 U22 1
C9_U33_1 C9 U33 1
C9_U12_1 C9 U12 1
C9_U13_1 C9 U13 1
C9_U23_1 C9 U23 1
C9_U11_2 C9 U11 2
C9_U22_2 C9 U22 2
C9_U33_2 C9 U33 2
C9_U12_2 C9 U12 2
C9_U13_2 C9 U13 2
C9_U23_2 C9 U23 2
C12_U11_1 C12 U11 1
C12_U22_1 C12 U22 1
C12_U33_1 C12 U33 1
C12_U12_1 C12 U12 1
C12_U13_1 C12 U13 1
C12_U23_1 C12 U23 1
C12_U11_2 C12 U11 2
C12_U22_2 C12 U22 2
C12_U33_2 C12 U33 2
C12_U12_2 C12 U12 2
C12_U13_2 C12 U13 2
C12_U23_2 C12 U23 2
C11_U11_1 C11 U11 1
C11_U22_1 C11 U22 1
C11_U33_1 C11 U33 1
C11_U12_1 C11 U12 1
C11_U13_1 C11 U13 1
C11_U23_1 C11 U23 1
C11_U11_2 C11 U11 2
C11_U22_2 C11 U22 2
C11_U33_2 C11 U33 2
C11_U12_2 C11 U12 2
C11_U13_2 C11 U13 2
C11_U23_2 C11 U23 2
C4_U11_1 C4 U11 1
C4_U22_1 C4 U22 1
C4_U33_1 C4 U33 1
C4_U12_1 C4 U12 1
C4_U13_1 C4 U13 1
C4_U23_1 C4 U23 1
C4_U11_2 C4 U11 2
C4_U22_2 C4 U22 2
C4_U33_2 C4 U33 2
C4_U12_2 C4 U12 2
C4_U13_2 C4 U13 2
C4_U23_2 C4 U23 2
C3_U11_1 C3 U11 1
C3_U22_1 C3 U22 1
C3_U33_1 C3 U33 1
C3_U12_1 C3 U12 1
C3_U13_1 C3 U13 1
C3_U23_1 C3 U23 1
C3_U11_2 C3 U11 2
C3_U22_2 C3 U22 2
C3_U33_2 C3 U33 2
C3_U12_2 C3 U12 2
C3_U13_2 C3 U13 2
C3_U23_2 C3 U23 2
C2_U11_1 C2 U11 1
C2_U22_1 C2 U22 1
C2_U33_1 C2 U33 1
C2_U12_1 C2 U12 1
C2_U13_1 C2 U13 1
C2_U23_1 C2 U23 1
C2_U11_2 C2 U11 2
C2_U22_2 C2 U22 2
C2_U33_2 C2 U33 2
C2_U12_2 C2 U12 2
C2_U13_2 C2 U13 2
C2_U23_2 C2 U23 2
C1_U11_1 C1 U11 1
C1_U22_1 C1 U22 1
C1_U33_1 C1 U33 1
C1_U12_1 C1 U12 1
C1_U13_1 C1 U13 1
C1_U23_1 C1 U23 1
C1_U11_2 C1 U11 2
C1_U22_2 C1 U22 2
C1_U33_2 C1 U33 2
C1_U12_2 C1 U12 2
C1_U13_2 C1 U13 2
C1_U23_2 C1 U23 2

loop_
_atom_site_U_Fourier_param_id
_atom_site_U_Fourier_param_cos
_atom_site_U_Fourier_param_sin
N1_U11_1 -0.0027(6) 0
N1_U22_1 0 0.0061(6)
N1_U33_1 -0.0068(7) 0.0095(7)
N1_U12_1 0.0022(5) 0
N1_U13_1 0.0010(5) -0.0019(5)
N1_U23_1 0.0009(6) 0.0071(6)
N1_U11_2 0 0
N1_U22_2 0 0.0028(6)
N1_U33_2 0.0015(8) -0.0039(8)
N1_U12_2 0 0
N1_U13_2 0 0.0008(6)
N1_U23_2 -0.0027(6) 0.0008(6)
O3_U11_1 0 0.0023(4)
O3_U22_1 -0.0020(5) 0
O3_U33_1 -0.0204(7) 0.0025(6)
O3_U12_1 0.0014(4) 0
O3_U13_1 0.0032(5) -0.0016(4)
O3_U23_1 -0.0034(5) 0.0017(5)
O3_U11_2 0 0
O3_U22_2 0.0009(5) 0
O3_U33_2 0.0094(7) -0.0039(6)
O3_U12_2 0 0
O3_U13_2 -0.0031(5) 0
O3_U23_2 0.0013(5) -0.0002(5)
N2_U11_1 0 0
N2_U22_1 0 0.0054(6)
N2_U33_1 -0.0082(7) 0.0053(7)
N2_U12_1 0 -0.0013(4)
N2_U13_1 0 -0.0024(5)
N2_U23_1 -0.0013(5) 0.0059(5)
N2_U11_2 0 0
N2_U22_2 0 0
N2_U33_2 0.0055(7) -0.0028(8)
N2_U12_2 0 -0.0011(4)
N2_U13_2 -0.0014(5) 0.0005(6)
N2_U23_2 -0.0004(6) -0.0011(6)
C7_U11_1 0 0
C7_U22_1 0.0025(7) 0.0052(7)
C7_U33_1 -0.0065(8) 0.0082(8)
C7_U12_1 0 0
C7_U13_1 0.0027(6) -0.0006(6)
C7_U23_1 0.0023(6) 0.0041(6)
C7_U11_2 0 0
C7_U22_2 0 0
C7_U33_2 0.0011(8) -0.0019(8)
C7_U12_2 0.0016(6) -0.0016(5)
C7_U13_2 -0.0012(6) 0
C7_U23_2 -0.0011(7) -0.0003(7)
O2_U11_1 0.0027(5) 0.0023(6)
O2_U22_1 -0.0032(4) 0
O2_U33_1 -0.0163(7) 0.0045(6)
O2_U12_1 0 -0.0017(4)
O2_U13_1 0.0013(5) -0.0003(5)
O2_U23_1 -0.0059(5) 0.0020(5)
O2_U11_2 0 0
O2_U22_2 0 0
O2_U33_2 0.0092(7) -0.0041(7)
O2_U12_2 0 0
O2_U13_2 -0.0014(5) -0.0020(5)
O2_U23_2 0.0013(5) -0.0014(5)
C8_U11_1 0 0.000158
C8_U22_1 0 0.0046(7)
C8_U33_1 -0.0068(8) 0.0082(8)
C8_U12_1 0 0
C8_U13_1 0.0026(6) -0.0008(6)
C8_U23_1 0.0019(6) 0.0072(7)
C8_U11_2 0 0
C8_U22_2 0 0
C8_U33_2 -0.0011(8) -0.0054(9)
C8_U12_2 0 0
C8_U13_2 -0.0007(7) 0.0007(6)
C8_U23_2 -0.0038(7) -0.0018(7)
O1_U11_1 -0.0017(5) 0
O1_U22_1 0 0.0044(5)
O1_U33_1 -0.0097(6) 0.0070(6)
O1_U12_1 0.0016(4) 0
O1_U13_1 0.0015(4) -0.0002(4)
O1_U23_1 0.0006(5) 0.0046(5)
O1_U11_2 0 0
O1_U22_2 0 0
O1_U33_2 0.0017(6) -0.0053(6)
O1_U12_2 0 0
O1_U13_2 0.0009(5) 0.0003(5)
O1_U23_2 -0.0020(5) -0.0005(5)
C6_U11_1 0 0
C6_U22_1 0 0.0064(8)
C6_U33_1 -0.0038(7) 0.0066(8)
C6_U12_1 0.0021(5) 0
C6_U13_1 0.0017(6) 0
C6_U23_1 0.0037(7) 0.0040(7)
C6_U11_2 0 0
C6_U22_2 0 0
C6_U33_2 -0.0005(8) -0.0030(8)
C6_U12_2 0 0
C6_U13_2 -0.0010(6) 0.0027(6)
C6_U23_2 -0.0034(7) -0.0006(7)
C5_U11_1 0 0
C5_U22_1 0.0049(9) 0.0083(8)
C5_U33_1 -0.0031(8) 0.0049(8)
C5_U12_1 0 0
C5_U13_1 0.0013(6) 0
C5_U23_1 0.0040(7) 0.0065(7)
C5_U11_2 0 0
C5_U22_2 0 0
C5_U33_2 0.0007(8) -0.0018(8)
C5_U12_2 0 0
C5_U13_2 0 0
C5_U23_2 -0.0036(7) 0.0007(7)
C10_U11_1 0 0
C10_U22_1 0 0.0027(7)
C10_U33_1 -0.0103(9) 0.0073(8)
C10_U12_1 0 -0.0015(5)
C10_U13_1 0.0005(6) 0
C10_U23_1 -0.0017(6) 0.0034(6)
C10_U11_2 0 -0.0031(7)
C10_U22_2 0.0016(6) 0
C10_U33_2 0.0032(10) -0.0003(10)
C10_U12_2 0 0.0017(5)
C10_U13_2 -0.0016(7) -0.0016(6)
C10_U23_2 0.0004(7) -0.0013(7)
C9_U11_1 0 0
C9_U22_1 0 0.0011(6)
C9_U33_1 -0.0091(8) 0.0059(7)
C9_U12_1 0 0
C9_U13_1 0.0025(5) 0
C9_U23_1 0 0.0027(6)
C9_U11_2 0 0
C9_U22_2 0 0
C9_U33_2 0.0028(8) -0.0060(8)
C9_U12_2 0 0
C9_U13_2 -0.0019(6) -0.0005(6)
C9_U23_2 0.0005(6) 0
C12_U11_1 0 0
C12_U22_1 -0.0040(7) 0.0022(6)
C12_U33_1 -0.0143(10) 0.0032(8)
C12_U12_1 0.0018(5) 0
C12_U13_1 0.0014(6) 0
C12_U23_1 -0.0046(7) 0.0028(6)
C12_U11_2 0 0
C12_U22_2 0 0
C12_U33_2 0.0058(10) -0.0030(9)
C12_U12_2 0 0
C12_U13_2 -0.0011(7) 0.0018(6)
C12_U23_2 0 -0.0006(7)
C11_U11_1 0 0
C11_U22_1 0 0
C11_U33_1 -0.0129(9) 0.0044(8)
C11_U12_1 0 0.0016(4)
C11_U13_1 0.0025(7) -0.0014(6)
C11_U23_1 -0.0039(6) 0.0028(6)
C11_U11_2 0 0
C11_U22_2 0.0020(6) 0
C11_U33_2 0.0043(9) -0.0021(9)
C11_U12_2 0 0
C11_U13_2 -0.0004(7) 0.0015(7)
C11_U23_2 -0.0028(7) -0.0021(7)
C4_U11_1 0 0
C4_U22_1 0.0048(9) 0.0065(8)
C4_U33_1 0 0.0057(8)
C4_U12_1 0 0
C4_U13_1 0.0022(6) -0.0019(6)
C4_U23_1 0.0073(7) 0.0049(7)
C4_U11_2 0.0029(7) 0
C4_U22_2 0 0
C4_U33_2 -0.0035(8) -0.0005(7)
C4_U12_2 0 0
C4_U13_2 0.0004(6) 0.0014(6)
C4_U23_2 -0.0021(7) 0
C3_U11_1 -0.0026(7) 0
C3_U22_1 0.0084(11) 0.0036(8)
C3_U33_1 -0.0010(8) 0.0050(8)
C3_U12_1 0 0
C3_U13_1 0.0011(6) 0.0005(6)
C3_U23_1 0.0069(7) 0.0036(7)
C3_U11_2 0 0
C3_U22_2 0 0
C3_U33_2 -0.0003(7) -0.0018(7)
C3_U12_2 0 0
C3_U13_2 0.0003(6) -0.0009(6)
C3_U23_2 -0.0012(7) 0.0007(7)
C2_U11_1 0 0
C2_U22_1 0.0076(11) 0.0058(8)
C2_U33_1 0.0007(8) 0.0028(8)
C2_U12_1 0 0
C2_U13_1 0.0009(7) -0.0015(6)
C2_U23_1 0.0086(8) 0.0045(7)
C2_U11_2 0 0
C2_U22_2 0 0
C2_U33_2 0.0003(8) -0.0011(8)
C2_U12_2 0 -0.0016(7)
C2_U13_2 0.0012(7) -0.0006(7)
C2_U23_2 -0.0039(8) 0.0014(8)
C1_U11_1 0 0
C1_U22_1 0.0075(13) 0.0036(9)
C1_U33_1 0.0008(9) 0.0028(9)
C1_U12_1 0 0
C1_U13_1 0 0
C1_U23_1 0.0103(8) 0.0029(8)
C1_U11_2 -0.0029(9) 0
C1_U22_2 0.0080(13) 0
C1_U33_2 -0.0014(9) -0.0012(9)
C1_U12_2 0 0
C1_U13_2 0.0017(7) -0.0007(7)
C1_U23_2 -0.0024(9) 0.0013(8)

loop_
_atom_type_symbol
_atom_type_scat_dispersion_real
_atom_type_scat_dispersion_imag
_atom_type_scat_source
C 0.0033 0.0016 'International Tables Vol C tables 4.2.6.8 and 6.1.1.1'
H 0.0000 0.0000 'International Tables Vol C tables 4.2.6.8 and 6.1.1.1'
N 0.0064 0.0033 'International Tables Vol C tables 4.2.6.8 and 6.1.1.1'
O 0.0110 0.0060 'International Tables Vol C tables 4.2.6.8 and 6.1.1.1'

loop_
_cell_wave_vector_seq_id
_cell_wave_vector_x
_cell_wave_vector_y
_cell_wave_vector_z
1 0.008160 0.117200 0.578900
